data_7020198
loop_
_publ_author_name
'Choujaa, Hamid'
'Johnson, Andrew L.'
'Kociok-K\"ohn, Gabriele'
'Molloy, Kieran C.'

_publ_section_title
;
 The synthesis of W-O-W \m-oxo clusters by hydrolysis of tungsten
 aminoalkoxides and their structural characterisation.
;
_journal_issue 37
_journal_name_full 'Dalton transactions (Cambridge, England : 2003)'
_journal_page_first 11393
_journal_page_last 11401
_journal_paper_doi 10.1039/c2dt30966a
_journal_volume 41
_journal_year 2012
_chemical_formula_moiety 'C40 H96 N8 O16 W4'
_chemical_formula_sum 'C40 H96 N8 O16 W4'
_chemical_formula_weight 1680.65
_chemical_name_systematic
;
?
;
_space_group_IT_number 14
_symmetry_cell_setting monoclinic
_symmetry_space_group_name_Hall '-P 2yn'
_symmetry_space_group_name_H-M 'P 1 21/n 1'
_atom_sites_solution_hydrogens geom
_atom_sites_solution_primary direct
_atom_sites_solution_secondary difmap
_audit_creation_method SHELXL-97
_cell_angle_alpha 90.00
_cell_angle_beta 106.243(4)
_cell_angle_gamma 90.00
_cell_formula_units_Z 8
_cell_length_a 27.4610(3)
_cell_length_b 14.6920(2)
_cell_length_c 30.7850(3)
_cell_measurement_reflns_used 81557
_cell_measurement_temperature 150(2)
_cell_measurement_theta_max 21.71
_cell_measurement_theta_min 2.91
_cell_volume 11924.7(3)
_computing_cell_refinement 'HKL Scalepack (Otwinski & Minor, 1997)'
_computing_data_collection 'Collect (Nonius BV, 1997-2000)'
_computing_data_reduction
;
DENZO-SCALEPACK Z. Otwinowski and W. Minor, "
Processing of X-ray Diffraction Data Collected in Oscillation Mode ",
Methods in Enzymology, Volume 276: Macromolecular Crystallography,
part A, p.307-326, 1997,C.W. Carter, Jr. & R. M. Sweet, Eds., Academic Press.
;
_computing_molecular_graphics 'ORTEP3 for Windows - Farrugia, L. J. J. Appl. Crystallogr. 1997, 30, 565'
_computing_publication_material
;
'WinGX publication routines, Farrugia,
L. J., J. Appl. Crystallogr., 1999, 32, 837-838
;
_computing_structure_refinement
;
SHELXL97 -Program for Crystal Structure Analysis (Release 97-2).
Sheldrick, G.M., Institut f\"ur Anorganische Chemie der Universit\"at,
Tammanstrasse 4, D-3400 G\"ottingen, Germany, 1998
;
_computing_structure_solution
;
SIR97- Altomare A., Burla M.C., Camalli M., Cascarano G.L., Giacovazzo C. ,
Guagliardi A., Moliterni A.G.G., Polidori G.,Spagna R.
(1999) J. Appl. Cryst. 32, 115-119
;
_diffrn_ambient_temperature 150(2)
_diffrn_measured_fraction_theta_full 0.995
_diffrn_measured_fraction_theta_max 0.995
_diffrn_measurement_device_type 'Nonius Kappa CCD'
_diffrn_measurement_method '\f and \w scans'
_diffrn_radiation_monochromator graphite
_diffrn_radiation_source 'fine-focus sealed tube'
_diffrn_radiation_type MoK\a
_diffrn_radiation_wavelength 0.71073
_diffrn_reflns_av_R_equivalents 0.0753
_diffrn_reflns_av_sigmaI/netI 0.0369
_diffrn_reflns_limit_h_max 28
_diffrn_reflns_limit_h_min -28
_diffrn_reflns_limit_k_max 15
_diffrn_reflns_limit_k_min -15
_diffrn_reflns_limit_l_max 32
_diffrn_reflns_limit_l_min -31
_diffrn_reflns_number 81557
_diffrn_reflns_theta_full 21.71
_diffrn_reflns_theta_max 21.71
_diffrn_reflns_theta_min 2.91
_diffrn_standards_decay_% 0
_diffrn_standards_number 0
_exptl_absorpt_coefficient_mu 7.755
_exptl_absorpt_correction_T_max 0.3892
_exptl_absorpt_correction_T_min 0.1722
_exptl_absorpt_correction_type multi-scan
_exptl_absorpt_process_details
;
multi-scan from symmetry-related measurements
Sortav (Blessing 1995)
;
_exptl_crystal_colour colourless
_exptl_crystal_density_diffrn 1.872
_exptl_crystal_density_method 'not measured'
_exptl_crystal_description block
_exptl_crystal_F_000 6528
_exptl_crystal_size_max 0.35
_exptl_crystal_size_mid 0.20
_exptl_crystal_size_min 0.15
_refine_diff_density_max 1.888
_refine_diff_density_min -1.383
_refine_diff_density_rms 0.190
_refine_ls_extinction_method none
_refine_ls_goodness_of_fit_ref 1.179
_refine_ls_hydrogen_treatment constr
_refine_ls_matrix_type full
_refine_ls_number_parameters 1272
_refine_ls_number_reflns 14039
_refine_ls_number_restraints 0
_refine_ls_restrained_S_all 1.179
_refine_ls_R_factor_all 0.0559
_refine_ls_R_factor_gt 0.0460
_refine_ls_shift/su_max 0.001
_refine_ls_shift/su_mean 0.000
_refine_ls_structure_factor_coef Fsqd
_refine_ls_weighting_details 'calc w=1/[\s^2^(Fo^2^)+(0.0250P)^2^+183.5796P] where P=(Fo^2^+2Fc^2^)/3'
_refine_ls_weighting_scheme calc
_refine_ls_wR_factor_gt 0.1025
_refine_ls_wR_factor_ref 0.1071
_reflns_number_gt 12145
_reflns_number_total 14039
_reflns_threshold_expression >2sigma(I)
_cod_data_source_file c2dt30966a.txt
_cod_data_source_block shelxl5
_cod_original_cell_volume 11924.6(2)
_cod_database_code 7020198

loop_
_symmetry_equiv_pos_as_xyz
'x, y, z'
'-x+1/2, y+1/2, -z+1/2'
'-x, -y, -z'
'x-1/2, -y-1/2, z-1/2'

loop_
_atom_site_label
_atom_site_type_symbol
_atom_site_fract_x
_atom_site_fract_y
_atom_site_fract_z
_atom_site_U_iso_or_equiv
_atom_site_adp_type
_atom_site_occupancy
_atom_site_symmetry_multiplicity
_atom_site_calc_flag
_atom_site_refinement_flags
W1 W 0.339450(17) -0.03556(3) 0.522413(16) 0.02761(14) Uani 1 1 d .
W2 W 0.401304(19) -0.10664(4) 0.644636(17) 0.03459(15) Uani 1 1 d .
W3 W 0.353509(19) 0.13018(4) 0.659726(17) 0.03359(15) Uani 1 1 d .
W4 W 0.423584(17) 0.16841(3) 0.569830(16) 0.02804(14) Uani 1 1 d .
W5 W 0.332724(17) -0.03600(3) 0.010793(16) 0.02514(13) Uani 1 1 d .
W6 W 0.395584(19) -0.10801(3) 0.132520(17) 0.03317(15) Uani 1 1 d .
W7 W 0.346816(18) 0.12913(4) 0.148609(16) 0.03172(14) Uani 1 1 d .
W8 W 0.416066(17) 0.16914(3) 0.058598(16) 0.02586(14) Uani 1 1 d .
O1 O 0.3746(3) -0.0791(5) 0.5855(3) 0.035(2) Uani 1 1 d .
O2 O 0.2819(3) -0.0132(5) 0.5321(3) 0.036(2) Uani 1 1 d .
O3 O 0.3197(3) -0.0061(5) 0.4593(3) 0.0311(19) Uani 1 1 d .
O4 O 0.3262(3) -0.1636(5) 0.5092(3) 0.0315(19) Uani 1 1 d .
O5 O 0.3772(3) 0.0670(5) 0.5376(2) 0.0277(18) Uani 1 1 d .
O6 O 0.4787(3) 0.1078(6) 0.5870(3) 0.037(2) Uani 1 1 d .
O7 O 0.4284(3) 0.1933(5) 0.5091(3) 0.035(2) Uani 1 1 d .
O8 O 0.4532(3) 0.2828(5) 0.5919(3) 0.034(2) Uani 1 1 d .
O9 O 0.3933(3) 0.1566(6) 0.6154(3) 0.037(2) Uani 1 1 d .
O10 O 0.2952(3) 0.1383(6) 0.6220(3) 0.042(2) Uani 1 1 d .
O11 O 0.3280(3) 0.1092(7) 0.7103(3) 0.049(2) Uani 1 1 d .
O12 O 0.3618(3) 0.2587(5) 0.6723(3) 0.038(2) Uani 1 1 d .
O13 O 0.3733(3) 0.0110(6) 0.6589(3) 0.039(2) Uani 1 1 d .
O14 O 0.4637(3) -0.0752(7) 0.6568(3) 0.049(2) Uani 1 1 d .
O15 O 0.4085(3) -0.2325(5) 0.6307(3) 0.042(2) Uani 1 1 d .
O16 O 0.4039(3) -0.1409(6) 0.7060(3) 0.047(2) Uani 1 1 d .
O17 O 0.3675(3) -0.0865(5) 0.0726(2) 0.0305(19) Uani 1 1 d .
O18 O 0.2750(3) -0.0134(5) 0.0198(3) 0.036(2) Uani 1 1 d .
O19 O 0.3137(3) -0.0071(6) -0.0519(3) 0.038(2) Uani 1 1 d .
O20 O 0.3194(3) -0.1626(5) -0.0032(3) 0.0309(19) Uani 1 1 d .
O21 O 0.3703(3) 0.0683(5) 0.0277(2) 0.0295(19) Uani 1 1 d .
O22 O 0.4713(3) 0.1075(5) 0.0764(3) 0.0336(19) Uani 1 1 d .
O23 O 0.4450(3) 0.2840(5) 0.0792(3) 0.034(2) Uani 1 1 d .
O24 O 0.4212(3) 0.1917(5) -0.0017(3) 0.0314(19) Uani 1 1 d .
O25 O 0.3866(3) 0.1589(5) 0.1051(2) 0.0261(18) Uani 1 1 d .
O26 O 0.2877(3) 0.1376(6) 0.1116(3) 0.039(2) Uani 1 1 d .
O27 O 0.3231(3) 0.1051(6) 0.2005(3) 0.040(2) Uani 1 1 d .
O28 O 0.3545(3) 0.2569(6) 0.1634(3) 0.043(2) Uani 1 1 d .
O29 O 0.3671(3) 0.0113(5) 0.1461(3) 0.035(2) Uani 1 1 d .
O30 O 0.4573(3) -0.0759(5) 0.1437(3) 0.037(2) Uani 1 1 d .
O31 O 0.4045(3) -0.2331(6) 0.1210(3) 0.049(2) Uani 1 1 d .
O32 O 0.3989(3) -0.1372(6) 0.1948(3) 0.047(2) Uani 1 1 d .
N1 N 0.4150(3) -0.0943(6) 0.5037(3) 0.029(2) Uani 1 1 d .
N2 N 0.3684(4) -0.3767(8) 0.4690(4) 0.049(3) Uani 1 1 d .
N3 N 0.3141(4) -0.1581(7) 0.6411(4) 0.041(3) Uani 1 1 d .
N4 N 0.3568(6) -0.1934(11) 0.8001(5) 0.083(5) Uani 1 1 d .
N5 N 0.4318(4) 0.1445(7) 0.7202(3) 0.044(3) Uani 1 1 d .
N6 N 0.4166(7) 0.4287(10) 0.7574(5) 0.081(4) Uani 1 1 d .
N7 N 0.3509(3) 0.2680(7) 0.5350(3) 0.031(2) Uani 1 1 d .
N8 N 0.3602(6) 0.2708(12) 0.3956(5) 0.084(5) Uani 1 1 d .
N9 N 0.4086(3) -0.0947(7) -0.0080(3) 0.031(2) Uani 1 1 d .
N10 N 0.3626(4) -0.3795(6) -0.0413(4) 0.035(3) Uani 1 1 d .
N11 N 0.3092(4) -0.1632(8) 0.1300(3) 0.043(3) Uani 1 1 d .
N12 N 0.3383(7) -0.2042(15) 0.2791(6) 0.113(6) Uani 1 1 d .
N13 N 0.4290(4) 0.1428(7) 0.2065(3) 0.041(3) Uani 1 1 d .
N14 N 0.3796(5) 0.4083(9) 0.2387(4) 0.060(3) Uani 1 1 d .
N15 N 0.3428(3) 0.2656(7) 0.0230(3) 0.033(2) Uani 1 1 d .
N16 N 0.3543(5) 0.2725(10) -0.1174(4) 0.067(4) Uani 1 1 d .
C1 C 0.2743(5) -0.0397(12) 0.4269(4) 0.058(4) Uani 1 1 d .
H1 H 0.2639 -0.0955 0.4405 0.070 Uiso 1 1 calc R
C2 C 0.2328(6) 0.0251(11) 0.4210(5) 0.066(5) Uani 1 1 d .
H2A H 0.2416 0.0818 0.4081 0.099 Uiso 1 1 calc R
H2B H 0.2270 0.0378 0.4504 0.099 Uiso 1 1 calc R
H2C H 0.2020 -0.0006 0.4005 0.099 Uiso 1 1 calc R
C3 C 0.2843(7) -0.0678(16) 0.3861(5) 0.109(8) Uani 1 1 d .
H3A H 0.2910 -0.0143 0.3697 0.164 Uiso 1 1 calc R
H3B H 0.2549 -0.1007 0.3674 0.164 Uiso 1 1 calc R
H3C H 0.3141 -0.1079 0.3932 0.164 Uiso 1 1 calc R
C4 C 0.3628(4) -0.2289(8) 0.5055(5) 0.038(3) Uani 1 1 d .
H4 H 0.3831 -0.2482 0.5364 0.046 Uiso 1 1 calc R
C5 C 0.3980(5) -0.1829(8) 0.4809(4) 0.037(3) Uani 1 1 d .
H5A H 0.4276 -0.2223 0.4822 0.044 Uiso 1 1 calc R
H5B H 0.3795 -0.1727 0.4487 0.044 Uiso 1 1 calc R
C6 C 0.4311(5) -0.0339(9) 0.4719(4) 0.039(3) Uani 1 1 d .
H6A H 0.4602 -0.0610 0.4642 0.059 Uiso 1 1 calc R
H6B H 0.4408 0.0256 0.4862 0.059 Uiso 1 1 calc R
H6C H 0.4030 -0.0263 0.4444 0.059 Uiso 1 1 calc R
C7 C 0.4591(4) -0.1096(8) 0.5437(4) 0.036(3) Uani 1 1 d .
H7A H 0.4507 -0.1570 0.5628 0.055 Uiso 1 1 calc R
H7B H 0.4674 -0.0530 0.5610 0.055 Uiso 1 1 calc R
H7C H 0.4883 -0.1291 0.5336 0.055 Uiso 1 1 calc R
C8 C 0.3340(5) -0.3104(9) 0.4804(5) 0.047(4) Uani 1 1 d .
H8A H 0.3150 -0.3401 0.4994 0.057 Uiso 1 1 calc R
H8B H 0.3092 -0.2893 0.4522 0.057 Uiso 1 1 calc R
C9 C 0.3998(6) -0.4210(10) 0.5086(6) 0.061(4) Uani 1 1 d .
H9A H 0.4215 -0.3758 0.5283 0.092 Uiso 1 1 calc R
H9B H 0.4211 -0.4668 0.4996 0.092 Uiso 1 1 calc R
H9C H 0.3783 -0.4507 0.5250 0.092 Uiso 1 1 calc R
C10 C 0.3370(6) -0.4476(11) 0.4392(6) 0.076(5) Uani 1 1 d .
H10A H 0.3161 -0.4791 0.4556 0.115 Uiso 1 1 calc R
H10B H 0.3593 -0.4917 0.4304 0.115 Uiso 1 1 calc R
H10C H 0.3151 -0.4187 0.4121 0.115 Uiso 1 1 calc R
C11 C 0.4416(6) -0.2989(10) 0.6565(5) 0.058(4) Uani 1 1 d .
H11 H 0.4445 -0.2896 0.6893 0.070 Uiso 1 1 calc R
C12 C 0.4931(6) -0.2908(12) 0.6490(6) 0.081(5) Uani 1 1 d .
H12A H 0.4903 -0.2998 0.6169 0.121 Uiso 1 1 calc R
H12B H 0.5157 -0.3371 0.6669 0.121 Uiso 1 1 calc R
H12C H 0.5070 -0.2301 0.6583 0.121 Uiso 1 1 calc R
C13 C 0.4175(8) -0.3911(11) 0.6416(6) 0.084(6) Uani 1 1 d .
H13A H 0.3857 -0.3963 0.6501 0.126 Uiso 1 1 calc R
H13B H 0.4408 -0.4395 0.6564 0.126 Uiso 1 1 calc R
H13C H 0.4104 -0.3970 0.6087 0.126 Uiso 1 1 calc R
C14 C 0.3609(5) -0.1585(9) 0.7215(4) 0.047(4) Uani 1 1 d .
H14 H 0.3456 -0.1005 0.7286 0.056 Uiso 1 1 calc R
C15 C 0.3228(6) -0.2114(11) 0.6839(4) 0.055(4) Uani 1 1 d .
H15A H 0.3366 -0.2723 0.6801 0.066 Uiso 1 1 calc R
H15B H 0.2905 -0.2196 0.6917 0.066 Uiso 1 1 calc R
C16 C 0.2776(5) -0.0858(9) 0.6385(5) 0.048(4) Uani 1 1 d .
H16A H 0.2439 -0.1122 0.6350 0.071 Uiso 1 1 calc R
H16B H 0.2767 -0.0469 0.6124 0.071 Uiso 1 1 calc R
H16C H 0.2875 -0.0494 0.6663 0.071 Uiso 1 1 calc R
C17 C 0.2934(5) -0.2214(10) 0.6026(5) 0.055(4) Uani 1 1 d .
H17A H 0.2603 -0.2441 0.6039 0.083 Uiso 1 1 calc R
H17B H 0.3167 -0.2726 0.6046 0.083 Uiso 1 1 calc R
H17C H 0.2896 -0.1890 0.5740 0.083 Uiso 1 1 calc R
C18 C 0.3768(6) -0.2225(12) 0.7644(5) 0.067(5) Uani 1 1 d .
H18A H 0.3649 -0.2851 0.7554 0.080 Uiso 1 1 calc R
H18B H 0.4143 -0.2242 0.7757 0.080 Uiso 1 1 calc R
C19 C 0.3887(10) -0.1136(16) 0.8230(7) 0.126(9) Uani 1 1 d .
H19A H 0.4183 -0.1361 0.8463 0.189 Uiso 1 1 calc R
H19B H 0.3684 -0.0744 0.8370 0.189 Uiso 1 1 calc R
H19C H 0.4000 -0.0785 0.8005 0.189 Uiso 1 1 calc R
C20 C 0.3618(7) -0.2654(12) 0.8331(5) 0.075(5) Uani 1 1 d .
H20A H 0.3470 -0.3215 0.8178 0.113 Uiso 1 1 calc R
H20B H 0.3441 -0.2481 0.8554 0.113 Uiso 1 1 calc R
H20C H 0.3978 -0.2754 0.8484 0.113 Uiso 1 1 calc R
C21 C 0.2774(6) 0.1290(11) 0.7146(5) 0.061(4) Uani 1 1 d .
H21 H 0.2527 0.1184 0.6843 0.074 Uiso 1 1 calc R
C22 C 0.2646(7) 0.0668(14) 0.7461(7) 0.098(7) Uani 1 1 d .
H22A H 0.2695 0.0040 0.7374 0.146 Uiso 1 1 calc R
H22B H 0.2291 0.0757 0.7456 0.146 Uiso 1 1 calc R
H22C H 0.2865 0.0785 0.7767 0.146 Uiso 1 1 calc R
C23 C 0.2734(7) 0.2278(13) 0.7264(6) 0.087(6) Uani 1 1 d .
H23A H 0.2957 0.2396 0.7569 0.131 Uiso 1 1 calc R
H23B H 0.2383 0.2418 0.7256 0.131 Uiso 1 1 calc R
H23C H 0.2838 0.2662 0.7045 0.131 Uiso 1 1 calc R
C24 C 0.4054(6) 0.2995(10) 0.7014(5) 0.056(4) Uani 1 1 d .
H24 H 0.4304 0.3146 0.6844 0.068 Uiso 1 1 calc R
C25 C 0.4280(6) 0.2353(9) 0.7385(5) 0.060(4) Uani 1 1 d .
H25A H 0.4621 0.2568 0.7556 0.072 Uiso 1 1 calc R
H25B H 0.4066 0.2325 0.7597 0.072 Uiso 1 1 calc R
C26 C 0.4383(6) 0.0741(11) 0.7553(5) 0.062(4) Uani 1 1 d .
H26A H 0.4705 0.0840 0.7786 0.092 Uiso 1 1 calc R
H26B H 0.4387 0.0139 0.7417 0.092 Uiso 1 1 calc R
H26C H 0.4102 0.0774 0.7691 0.092 Uiso 1 1 calc R
C27 C 0.4775(5) 0.1371(10) 0.7033(5) 0.057(4) Uani 1 1 d .
H27A H 0.4753 0.1822 0.6793 0.086 Uiso 1 1 calc R
H27B H 0.4792 0.0759 0.6912 0.086 Uiso 1 1 calc R
H27C H 0.5081 0.1484 0.7282 0.086 Uiso 1 1 calc R
C28 C 0.3850(8) 0.3915(10) 0.7192(6) 0.089(7) Uani 1 1 d .
H28A H 0.3787 0.4374 0.6948 0.106 Uiso 1 1 calc R
H28B H 0.3521 0.3781 0.7251 0.106 Uiso 1 1 calc R
C29 C 0.4672(9) 0.4564(17) 0.7493(8) 0.133(10) Uani 1 1 d .
H29A H 0.4615 0.5071 0.7278 0.200 Uiso 1 1 calc R
H29B H 0.4813 0.4045 0.7369 0.200 Uiso 1 1 calc R
H29C H 0.4909 0.4752 0.7780 0.200 Uiso 1 1 calc R
C30 C 0.3956(9) 0.5021(14) 0.7739(6) 0.108(8) Uani 1 1 d .
H30A H 0.3775 0.5408 0.7486 0.162 Uiso 1 1 calc R
H30B H 0.4226 0.5373 0.7946 0.162 Uiso 1 1 calc R
H30C H 0.3718 0.4800 0.7900 0.162 Uiso 1 1 calc R
C31 C 0.5032(5) 0.3156(10) 0.5964(5) 0.051(4) Uani 1 1 d .
H31 H 0.5274 0.2631 0.6020 0.062 Uiso 1 1 calc R
C32 C 0.5174(7) 0.3804(12) 0.6374(6) 0.080(6) Uani 1 1 d .
H32A H 0.4925 0.4299 0.6327 0.121 Uiso 1 1 calc R
H32B H 0.5512 0.4059 0.6405 0.121 Uiso 1 1 calc R
H32C H 0.5175 0.3467 0.6649 0.121 Uiso 1 1 calc R
C33 C 0.5056(6) 0.3644(11) 0.5542(6) 0.070(5) Uani 1 1 d .
H33A H 0.4894 0.3271 0.5277 0.105 Uiso 1 1 calc R
H33B H 0.5411 0.3753 0.5553 0.105 Uiso 1 1 calc R
H33C H 0.4878 0.4228 0.5522 0.105 Uiso 1 1 calc R
C34 C 0.3870(5) 0.2257(8) 0.4736(4) 0.035(3) Uani 1 1 d .
H34 H 0.3622 0.1749 0.4634 0.042 Uiso 1 1 calc R
C35 C 0.3617(5) 0.3011(9) 0.4942(4) 0.041(3) Uani 1 1 d .
H35A H 0.3845 0.3546 0.5016 0.049 Uiso 1 1 calc R
H35B H 0.3298 0.3204 0.4721 0.049 Uiso 1 1 calc R
C36 C 0.3465(5) 0.3448(9) 0.5649(4) 0.047(4) Uani 1 1 d .
H36A H 0.3801 0.3718 0.5780 0.070 Uiso 1 1 calc R
H36B H 0.3330 0.3225 0.5892 0.070 Uiso 1 1 calc R
H36C H 0.3236 0.3910 0.5473 0.070 Uiso 1 1 calc R
C37 C 0.3020(4) 0.2186(9) 0.5234(4) 0.041(3) Uani 1 1 d .
H37A H 0.2740 0.2623 0.5147 0.061 Uiso 1 1 calc R
H37B H 0.2992 0.1837 0.5498 0.061 Uiso 1 1 calc R
H37C H 0.3003 0.1770 0.4982 0.061 Uiso 1 1 calc R
C38 C 0.4044(5) 0.2559(12) 0.4352(4) 0.059(4) Uani 1 1 d .
H38A H 0.4269 0.2092 0.4279 0.071 Uiso 1 1 calc R
H38B H 0.4239 0.3131 0.4430 0.071 Uiso 1 1 calc R
C39 C 0.3722(8) 0.3290(18) 0.3627(6) 0.118(9) Uani 1 1 d .
H39A H 0.3941 0.3787 0.3781 0.178 Uiso 1 1 calc R
H39B H 0.3409 0.3542 0.3427 0.178 Uiso 1 1 calc R
H39C H 0.3899 0.2938 0.3447 0.178 Uiso 1 1 calc R
C40 C 0.3377(8) 0.1847(19) 0.3735(7) 0.121(9) Uani 1 1 d .
H40A H 0.3064 0.1983 0.3498 0.182 Uiso 1 1 calc R
H40B H 0.3300 0.1445 0.3961 0.182 Uiso 1 1 calc R
H40C H 0.3618 0.1546 0.3600 0.182 Uiso 1 1 calc R
C41 C 0.2668(5) -0.0371(9) -0.0846(4) 0.041(3) Uani 1 1 d .
H41 H 0.2555 -0.0936 -0.0721 0.049 Uiso 1 1 calc R
C42 C 0.2269(6) 0.0322(12) -0.0879(6) 0.072(5) Uani 1 1 d .
H42A H 0.2239 0.0460 -0.0576 0.107 Uiso 1 1 calc R
H42B H 0.1944 0.0087 -0.1068 0.107 Uiso 1 1 calc R
H42C H 0.2358 0.0877 -0.1016 0.107 Uiso 1 1 calc R
C43 C 0.2769(8) -0.0623(15) -0.1277(6) 0.102(7) Uani 1 1 d .
H43A H 0.2887 -0.0087 -0.1407 0.153 Uiso 1 1 calc R
H43B H 0.2456 -0.0852 -0.1488 0.153 Uiso 1 1 calc R
H43C H 0.3030 -0.1098 -0.1221 0.153 Uiso 1 1 calc R
C44 C 0.3563(4) -0.2277(8) -0.0076(4) 0.031(3) Uani 1 1 d .
H44 H 0.3766 -0.2472 0.0233 0.037 Uiso 1 1 calc R
C45 C 0.3908(5) -0.1813(8) -0.0307(4) 0.037(3) Uani 1 1 d .
H45A H 0.4202 -0.2210 -0.0298 0.045 Uiso 1 1 calc R
H45B H 0.3725 -0.1699 -0.0628 0.045 Uiso 1 1 calc R
C46 C 0.4259(4) -0.0320(9) -0.0383(4) 0.036(3) Uani 1 1 d .
H46A H 0.4529 -0.0610 -0.0484 0.054 Uiso 1 1 calc R
H46B H 0.4388 0.0242 -0.0219 0.054 Uiso 1 1 calc R
H46C H 0.3974 -0.0174 -0.0646 0.054 Uiso 1 1 calc R
C47 C 0.4527(4) -0.1114(10) 0.0328(4) 0.045(4) Uani 1 1 d .
H47A H 0.4429 -0.1556 0.0526 0.067 Uiso 1 1 calc R
H47B H 0.4626 -0.0541 0.0492 0.067 Uiso 1 1 calc R
H47C H 0.4814 -0.1353 0.0232 0.067 Uiso 1 1 calc R
C48 C 0.3292(4) -0.3096(8) -0.0330(5) 0.038(3) Uani 1 1 d .
H48A H 0.3076 -0.3365 -0.0154 0.046 Uiso 1 1 calc R
H48B H 0.3066 -0.2890 -0.0623 0.046 Uiso 1 1 calc R
C49 C 0.3895(6) -0.4239(10) 0.0003(6) 0.063(4) Uani 1 1 d .
H49A H 0.4088 -0.3786 0.0216 0.095 Uiso 1 1 calc R
H49B H 0.4128 -0.4693 -0.0060 0.095 Uiso 1 1 calc R
H49C H 0.3651 -0.4540 0.0134 0.095 Uiso 1 1 calc R
C50 C 0.3329(6) -0.4476(10) -0.0732(5) 0.064(5) Uani 1 1 d .
H50A H 0.3105 -0.4804 -0.0588 0.096 Uiso 1 1 calc R
H50B H 0.3560 -0.4908 -0.0814 0.096 Uiso 1 1 calc R
H50C H 0.3125 -0.4169 -0.1005 0.096 Uiso 1 1 calc R
C51 C 0.4389(6) -0.2987(10) 0.1471(5) 0.053(4) Uani 1 1 d .
H51 H 0.4450 -0.2841 0.1799 0.064 Uiso 1 1 calc R
C52 C 0.4886(6) -0.2940(12) 0.1357(6) 0.077(5) Uani 1 1 d .
H52A H 0.4850 -0.3224 0.1061 0.116 Uiso 1 1 calc R
H52B H 0.5147 -0.3264 0.1588 0.116 Uiso 1 1 calc R
H52C H 0.4986 -0.2302 0.1347 0.116 Uiso 1 1 calc R
C53 C 0.4157(7) -0.3913(10) 0.1384(6) 0.077(5) Uani 1 1 d .
H53A H 0.3886 -0.3969 0.1533 0.116 Uiso 1 1 calc R
H53B H 0.4417 -0.4375 0.1504 0.116 Uiso 1 1 calc R
H53C H 0.4015 -0.4002 0.1058 0.116 Uiso 1 1 calc R
C54 C 0.3555(6) -0.1504(11) 0.2093(4) 0.055(4) Uani 1 1 d .
H54 H 0.3401 -0.0895 0.2115 0.066 Uiso 1 1 calc R
C55 C 0.3180(6) -0.2053(10) 0.1756(5) 0.052(4) Uani 1 1 d .
H55A H 0.2857 -0.2081 0.1839 0.063 Uiso 1 1 calc R
H55B H 0.3308 -0.2682 0.1751 0.063 Uiso 1 1 calc R
C56 C 0.2715(6) -0.0900(12) 0.1235(6) 0.066(5) Uani 1 1 d .
H56A H 0.2378 -0.1164 0.1195 0.099 Uiso 1 1 calc R
H56B H 0.2718 -0.0548 0.0965 0.099 Uiso 1 1 calc R
H56C H 0.2799 -0.0500 0.1500 0.099 Uiso 1 1 calc R
C57 C 0.2913(6) -0.2293(10) 0.0940(5) 0.055(4) Uani 1 1 d .
H57A H 0.2613 -0.2606 0.0980 0.083 Uiso 1 1 calc R
H57B H 0.3181 -0.2739 0.0949 0.083 Uiso 1 1 calc R
H57C H 0.2823 -0.1980 0.0647 0.083 Uiso 1 1 calc R
C58 C 0.3733(7) -0.1905(11) 0.2565(5) 0.069(5) Uani 1 1 d .
H58A H 0.3897 -0.2498 0.2544 0.083 Uiso 1 1 calc R
H58B H 0.3998 -0.1499 0.2751 0.083 Uiso 1 1 calc R
C59 C 0.3141(17) -0.118(3) 0.2854(10) 0.28(3) Uani 1 1 d .
H59A H 0.3379 -0.0815 0.3084 0.427 Uiso 1 1 calc R
H59B H 0.2838 -0.1309 0.2953 0.427 Uiso 1 1 calc R
H59C H 0.3044 -0.0847 0.2567 0.427 Uiso 1 1 calc R
C60 C 0.3598(9) -0.2430(17) 0.3250(7) 0.119(8) Uani 1 1 d .
H60A H 0.3700 -0.3063 0.3224 0.179 Uiso 1 1 calc R
H60B H 0.3342 -0.2410 0.3417 0.179 Uiso 1 1 calc R
H60C H 0.3895 -0.2074 0.3413 0.179 Uiso 1 1 calc R
C61 C 0.2799(5) 0.1479(11) 0.2102(5) 0.052(4) Uani 1 1 d .
H61 H 0.2693 0.2033 0.1909 0.062 Uiso 1 1 calc R
C62 C 0.2945(8) 0.1725(15) 0.2579(6) 0.103(7) Uani 1 1 d .
H62A H 0.3050 0.1177 0.2763 0.155 Uiso 1 1 calc R
H62B H 0.2656 0.2005 0.2656 0.155 Uiso 1 1 calc R
H62C H 0.3228 0.2158 0.2640 0.155 Uiso 1 1 calc R
C63 C 0.2382(8) 0.0800(15) 0.2006(8) 0.104(7) Uani 1 1 d .
H63A H 0.2325 0.0566 0.1698 0.156 Uiso 1 1 calc R
H63B H 0.2071 0.1090 0.2034 0.156 Uiso 1 1 calc R
H63C H 0.2474 0.0297 0.2222 0.156 Uiso 1 1 calc R
C64 C 0.4018(5) 0.2968(9) 0.1859(5) 0.047(4) Uani 1 1 d .
H64 H 0.4228 0.2971 0.1641 0.056 Uiso 1 1 calc R
C65 C 0.4282(5) 0.2356(9) 0.2245(4) 0.052(4) Uani 1 1 d .
H65A H 0.4632 0.2572 0.2383 0.062 Uiso 1 1 calc R
H65B H 0.4098 0.2359 0.2480 0.062 Uiso 1 1 calc R
C66 C 0.4344(5) 0.0757(9) 0.2434(4) 0.044(3) Uani 1 1 d .
H66A H 0.4358 0.0142 0.2315 0.066 Uiso 1 1 calc R
H66B H 0.4052 0.0804 0.2558 0.066 Uiso 1 1 calc R
H66C H 0.4656 0.0881 0.2674 0.066 Uiso 1 1 calc R
C67 C 0.4729(5) 0.1315(10) 0.1881(5) 0.050(4) Uani 1 1 d .
H67A H 0.5042 0.1285 0.2131 0.076 Uiso 1 1 calc R
H67B H 0.4747 0.1833 0.1685 0.076 Uiso 1 1 calc R
H67C H 0.4690 0.0751 0.1704 0.076 Uiso 1 1 calc R
C68 C 0.3974(6) 0.3930(10) 0.1997(5) 0.058(4) Uani 1 1 d .
H68A H 0.4313 0.4218 0.2054 0.069 Uiso 1 1 calc R
H68B H 0.3744 0.4252 0.1738 0.069 Uiso 1 1 calc R
C69 C 0.3233(8) 0.4076(13) 0.2241(7) 0.092(6) Uani 1 1 d .
H69A H 0.3105 0.4153 0.2505 0.138 Uiso 1 1 calc R
H69B H 0.3113 0.3494 0.2094 0.138 Uiso 1 1 calc R
H69C H 0.3109 0.4575 0.2027 0.138 Uiso 1 1 calc R
C70 C 0.3976(8) 0.4879(13) 0.2641(6) 0.098(7) Uani 1 1 d .
H70A H 0.4347 0.4881 0.2732 0.147 Uiso 1 1 calc R
H70B H 0.3854 0.4887 0.2912 0.147 Uiso 1 1 calc R
H70C H 0.3849 0.5418 0.2457 0.147 Uiso 1 1 calc R
C71 C 0.4954(5) 0.3188(8) 0.0834(5) 0.046(4) Uani 1 1 d .
H71 H 0.5201 0.2675 0.0923 0.055 Uiso 1 1 calc R
C72 C 0.5056(6) 0.3862(13) 0.1221(7) 0.086(6) Uani 1 1 d .
H72A H 0.4986 0.3574 0.1484 0.129 Uiso 1 1 calc R
H72B H 0.4835 0.4394 0.1130 0.129 Uiso 1 1 calc R
H72C H 0.5412 0.4055 0.1299 0.129 Uiso 1 1 calc R
C73 C 0.5005(6) 0.3587(12) 0.0401(6) 0.068(5) Uani 1 1 d .
H73A H 0.4889 0.3144 0.0156 0.101 Uiso 1 1 calc R
H73B H 0.5361 0.3739 0.0435 0.101 Uiso 1 1 calc R
H73C H 0.4798 0.4140 0.0330 0.101 Uiso 1 1 calc R
C74 C 0.3796(5) 0.2259(10) -0.0372(4) 0.048(4) Uani 1 1 d .
H74 H 0.3546 0.1754 -0.0474 0.057 Uiso 1 1 calc R
C75 C 0.3546(5) 0.2996(9) -0.0180(4) 0.041(3) Uani 1 1 d .
H75A H 0.3774 0.3530 -0.0103 0.049 Uiso 1 1 calc R
H75B H 0.3230 0.3188 -0.0406 0.049 Uiso 1 1 calc R
C76 C 0.3381(5) 0.3444(8) 0.0523(5) 0.041(3) Uani 1 1 d .
H76A H 0.3698 0.3792 0.0601 0.062 Uiso 1 1 calc R
H76B H 0.3313 0.3220 0.0800 0.062 Uiso 1 1 calc R
H76C H 0.3102 0.3837 0.0359 0.062 Uiso 1 1 calc R
C77 C 0.2938(4) 0.2173(8) 0.0109(4) 0.037(3) Uani 1 1 d .
H77A H 0.2665 0.2605 -0.0024 0.056 Uiso 1 1 calc R
H77B H 0.2881 0.1900 0.0381 0.056 Uiso 1 1 calc R
H77C H 0.2943 0.1694 -0.0112 0.056 Uiso 1 1 calc R
C78 C 0.3982(5) 0.2549(11) -0.0771(4) 0.051(4) Uani 1 1 d .
H78A H 0.4190 0.3108 -0.0692 0.061 Uiso 1 1 calc R
H78B H 0.4199 0.2065 -0.0842 0.061 Uiso 1 1 calc R
C79 C 0.3688(7) 0.3332(13) -0.1487(6) 0.081(6) Uani 1 1 d .
H79A H 0.3858 0.3869 -0.1324 0.122 Uiso 1 1 calc R
H79B H 0.3385 0.3522 -0.1723 0.122 Uiso 1 1 calc R
H79C H 0.3920 0.3015 -0.1627 0.122 Uiso 1 1 calc R
C80 C 0.3337(8) 0.1851(15) -0.1403(6) 0.099(7) Uani 1 1 d .
H80A H 0.3042 0.1981 -0.1660 0.148 Uiso 1 1 calc R
H80B H 0.3236 0.1454 -0.1188 0.148 Uiso 1 1 calc R
H80C H 0.3599 0.1549 -0.1512 0.148 Uiso 1 1 calc R

loop_
_atom_site_aniso_label
_atom_site_aniso_U_11
_atom_site_aniso_U_22
_atom_site_aniso_U_33
_atom_site_aniso_U_23
_atom_site_aniso_U_13
_atom_site_aniso_U_12
W1 0.0195(3) 0.0263(3) 0.0367(3) -0.0027(2) 0.0073(2) -0.0004(2)
W2 0.0324(3) 0.0308(3) 0.0371(3) 0.0018(2) 0.0041(2) -0.0023(2)
W3 0.0336(3) 0.0345(3) 0.0335(3) -0.0015(2) 0.0107(2) 0.0008(2)
W4 0.0227(3) 0.0253(3) 0.0362(3) -0.0023(2) 0.0083(2) 0.0002(2)
W5 0.0200(3) 0.0222(3) 0.0342(3) -0.0006(2) 0.0091(2) -0.0007(2)
W6 0.0344(3) 0.0256(3) 0.0365(3) 0.0030(2) 0.0050(2) -0.0041(2)
W7 0.0285(3) 0.0348(3) 0.0337(3) -0.0008(2) 0.0118(2) -0.0003(2)
W8 0.0211(3) 0.0215(3) 0.0367(3) -0.0026(2) 0.0109(2) -0.0009(2)
O1 0.031(5) 0.014(4) 0.069(6) 0.000(4) 0.027(4) -0.005(4)
O2 0.022(4) 0.032(5) 0.059(6) 0.006(4) 0.017(4) 0.005(4)
O3 0.017(4) 0.020(4) 0.056(5) -0.002(4) 0.009(4) -0.006(3)
O4 0.023(4) 0.025(5) 0.049(5) -0.007(4) 0.013(4) -0.005(4)
O5 0.035(5) 0.011(4) 0.033(4) -0.003(3) 0.003(4) -0.004(3)
O6 0.022(4) 0.039(5) 0.047(5) -0.004(4) 0.004(4) 0.008(4)
O7 0.040(5) 0.030(5) 0.037(5) -0.001(4) 0.014(4) -0.005(4)
O8 0.024(5) 0.027(5) 0.051(5) -0.009(4) 0.008(4) -0.007(4)
O9 0.033(5) 0.043(5) 0.031(5) -0.002(4) 0.000(4) 0.003(4)
O10 0.029(5) 0.044(6) 0.054(6) 0.002(4) 0.014(4) 0.003(4)
O11 0.045(6) 0.064(7) 0.041(5) 0.001(5) 0.017(4) 0.007(5)
O12 0.051(6) 0.025(5) 0.039(5) -0.001(4) 0.016(4) 0.001(4)
O13 0.036(5) 0.043(6) 0.035(5) 0.006(4) 0.006(4) -0.010(4)
O14 0.030(5) 0.064(7) 0.049(6) -0.007(5) 0.003(4) -0.001(5)
O15 0.048(5) 0.021(5) 0.050(5) 0.014(4) 0.004(4) 0.007(4)
O16 0.048(6) 0.046(6) 0.044(5) 0.006(4) 0.006(4) -0.007(5)
O17 0.029(4) 0.025(5) 0.036(5) -0.001(4) 0.007(4) 0.004(4)
O18 0.029(5) 0.036(5) 0.045(5) 0.002(4) 0.011(4) 0.007(4)
O19 0.025(5) 0.053(6) 0.033(5) -0.006(4) 0.003(4) 0.002(4)
O20 0.024(4) 0.029(5) 0.040(5) -0.008(4) 0.010(4) 0.000(4)
O21 0.026(4) 0.028(5) 0.036(5) -0.001(4) 0.011(4) 0.005(4)
O22 0.025(4) 0.029(5) 0.046(5) -0.004(4) 0.009(4) 0.000(4)
O23 0.024(4) 0.021(5) 0.058(5) -0.012(4) 0.012(4) -0.004(4)
O24 0.028(5) 0.022(5) 0.051(5) 0.000(4) 0.021(4) 0.005(4)
O25 0.026(4) 0.010(4) 0.040(5) -0.005(3) 0.005(4) 0.002(3)
O26 0.027(5) 0.051(6) 0.038(5) 0.002(4) 0.006(4) 0.002(4)
O27 0.041(5) 0.041(5) 0.041(5) 0.003(4) 0.019(4) -0.003(4)
O28 0.039(5) 0.057(6) 0.037(5) -0.003(4) 0.018(4) 0.004(5)
O29 0.040(5) 0.029(5) 0.039(5) 0.002(4) 0.015(4) -0.007(4)
O30 0.028(5) 0.025(5) 0.053(5) -0.001(4) 0.004(4) -0.008(4)
O31 0.042(5) 0.050(6) 0.045(5) 0.007(5) -0.002(4) -0.011(5)
O32 0.057(6) 0.041(6) 0.040(5) 0.010(4) 0.009(5) -0.013(5)
N1 0.025(5) 0.013(5) 0.050(6) -0.003(4) 0.011(5) -0.006(4)
N2 0.039(7) 0.040(7) 0.066(8) -0.015(6) 0.011(6) -0.001(6)
N3 0.050(7) 0.026(6) 0.050(7) -0.004(5) 0.018(6) -0.011(5)
N4 0.091(11) 0.094(12) 0.076(10) 0.022(9) 0.045(9) 0.007(9)
N5 0.046(7) 0.041(7) 0.035(6) -0.002(5) -0.003(5) -0.002(5)
N6 0.113(13) 0.053(10) 0.083(11) 0.009(8) 0.039(10) 0.017(9)
N7 0.030(6) 0.031(6) 0.036(6) 0.008(5) 0.014(5) 0.005(5)
N8 0.077(10) 0.126(14) 0.058(9) 0.020(10) 0.033(8) 0.044(10)
N9 0.017(5) 0.036(6) 0.042(6) -0.006(5) 0.012(4) -0.001(5)
N10 0.031(6) 0.013(5) 0.062(7) -0.007(5) 0.016(5) -0.001(5)
N11 0.048(7) 0.046(7) 0.038(7) 0.000(5) 0.015(5) -0.007(6)
N12 0.102(13) 0.147(18) 0.103(14) 0.021(12) 0.048(11) 0.039(13)
N13 0.043(7) 0.035(7) 0.043(7) -0.010(5) 0.010(5) 0.002(5)
N14 0.063(9) 0.057(9) 0.065(9) -0.006(7) 0.023(7) 0.001(7)
N15 0.029(6) 0.029(6) 0.045(6) 0.000(5) 0.019(5) 0.003(5)
N16 0.066(9) 0.085(11) 0.053(8) 0.012(7) 0.021(7) 0.011(8)
C1 0.026(8) 0.099(13) 0.039(8) -0.029(8) -0.010(6) 0.002(8)
C2 0.050(10) 0.068(12) 0.072(11) 0.008(9) 0.003(8) 0.002(9)
C3 0.090(14) 0.17(2) 0.040(10) -0.037(12) -0.032(9) 0.042(14)
C4 0.028(7) 0.021(7) 0.063(9) -0.006(6) 0.010(6) 0.008(6)
C5 0.030(7) 0.022(7) 0.061(9) -0.006(6) 0.017(6) -0.001(6)
C6 0.032(7) 0.039(8) 0.050(8) -0.005(6) 0.016(6) 0.006(6)
C7 0.023(7) 0.028(7) 0.056(8) -0.004(6) 0.009(6) -0.006(6)
C8 0.034(8) 0.044(9) 0.064(9) -0.009(7) 0.013(7) -0.013(7)
C9 0.049(9) 0.030(9) 0.102(13) 0.001(8) 0.016(9) 0.018(7)
C10 0.063(11) 0.049(11) 0.114(15) -0.036(10) 0.019(10) 0.002(9)
C11 0.072(11) 0.053(10) 0.051(9) 0.004(8) 0.019(8) 0.010(9)
C12 0.072(12) 0.069(13) 0.100(14) 0.012(10) 0.020(10) 0.025(10)
C13 0.123(16) 0.038(10) 0.089(13) 0.014(9) 0.026(12) 0.016(10)
C14 0.054(9) 0.037(9) 0.045(8) 0.002(6) 0.007(7) -0.003(7)
C15 0.061(10) 0.062(10) 0.049(9) 0.009(8) 0.025(7) -0.024(8)
C16 0.033(8) 0.042(9) 0.070(10) 0.010(7) 0.018(7) -0.014(7)
C17 0.047(9) 0.052(10) 0.058(9) -0.006(8) 0.002(7) -0.017(8)
C18 0.068(11) 0.085(13) 0.051(10) 0.011(9) 0.022(8) 0.012(10)
C19 0.18(3) 0.102(18) 0.098(17) -0.022(14) 0.045(16) -0.069(18)
C20 0.083(13) 0.089(14) 0.063(11) 0.021(10) 0.034(9) 0.000(10)
C21 0.069(11) 0.073(12) 0.054(10) -0.006(8) 0.037(8) 0.014(9)
C22 0.092(15) 0.103(16) 0.130(17) -0.019(13) 0.085(14) -0.024(12)
C23 0.092(14) 0.089(15) 0.083(13) -0.011(11) 0.030(11) 0.006(12)
C24 0.056(10) 0.058(10) 0.042(8) -0.008(7) -0.008(7) -0.013(8)
C25 0.078(11) 0.032(9) 0.057(10) -0.002(7) -0.003(8) 0.006(8)
C26 0.068(11) 0.065(11) 0.041(9) 0.008(8) -0.004(7) -0.003(9)
C27 0.047(9) 0.052(10) 0.060(10) 0.000(8) -0.007(8) -0.011(8)
C28 0.125(16) 0.017(8) 0.085(13) -0.007(8) -0.035(12) 0.002(9)
C29 0.12(2) 0.12(2) 0.14(2) 0.033(16) 0.007(16) -0.054(17)
C30 0.16(2) 0.075(15) 0.069(13) -0.023(11) 0.007(13) 0.010(14)
C31 0.039(8) 0.053(10) 0.064(10) -0.010(8) 0.017(7) -0.005(7)
C32 0.075(12) 0.072(13) 0.091(13) -0.039(10) 0.019(10) -0.031(10)
C33 0.044(9) 0.064(12) 0.109(14) -0.009(10) 0.035(9) -0.018(8)
C34 0.046(8) 0.028(7) 0.029(7) 0.004(5) 0.008(6) 0.011(6)
C35 0.035(8) 0.043(9) 0.041(8) 0.010(6) 0.006(6) 0.015(6)
C36 0.051(9) 0.041(9) 0.050(9) -0.004(7) 0.016(7) 0.016(7)
C37 0.031(7) 0.047(9) 0.045(8) 0.007(6) 0.011(6) -0.002(6)
C38 0.054(10) 0.088(13) 0.036(8) 0.011(8) 0.015(7) 0.018(9)
C39 0.124(19) 0.17(2) 0.064(13) 0.041(14) 0.036(13) 0.063(17)
C40 0.094(17) 0.20(3) 0.070(14) -0.031(16) 0.014(12) -0.015(17)
C41 0.032(7) 0.040(8) 0.050(9) -0.008(6) 0.010(6) 0.000(6)
C42 0.056(10) 0.077(13) 0.075(12) 0.000(9) 0.008(9) 0.001(9)
C43 0.097(15) 0.103(16) 0.084(14) -0.038(12) -0.011(11) 0.017(13)
C44 0.022(6) 0.021(7) 0.049(8) -0.005(6) 0.008(6) -0.004(5)
C45 0.025(7) 0.035(8) 0.055(8) -0.013(6) 0.015(6) -0.003(6)
C46 0.028(7) 0.038(8) 0.049(8) 0.003(6) 0.023(6) 0.001(6)
C47 0.020(7) 0.061(10) 0.047(8) -0.014(7) 0.001(6) 0.000(6)
C48 0.027(7) 0.029(8) 0.062(9) -0.003(6) 0.018(6) 0.003(6)
C49 0.055(10) 0.046(10) 0.093(13) 0.010(9) 0.029(9) 0.003(8)
C50 0.064(10) 0.040(10) 0.081(11) -0.026(8) 0.009(9) -0.007(8)
C51 0.063(10) 0.041(9) 0.045(9) 0.015(7) 0.000(7) 0.021(8)
C52 0.066(12) 0.070(12) 0.097(14) 0.013(10) 0.024(10) 0.027(10)
C53 0.087(13) 0.029(9) 0.110(14) 0.023(9) 0.015(11) 0.008(9)
C54 0.068(11) 0.064(11) 0.034(8) 0.003(7) 0.016(7) -0.001(9)
C55 0.064(10) 0.040(9) 0.065(10) -0.005(7) 0.037(8) -0.003(8)
C56 0.044(9) 0.084(13) 0.077(11) -0.001(9) 0.028(8) -0.015(9)
C57 0.056(9) 0.054(10) 0.056(9) -0.002(8) 0.017(7) -0.028(8)
C58 0.105(14) 0.052(11) 0.060(11) 0.009(8) 0.039(10) 0.000(10)
C59 0.46(7) 0.31(5) 0.16(3) 0.13(3) 0.21(4) 0.30(5)
C60 0.14(2) 0.15(2) 0.071(14) 0.030(14) 0.019(13) 0.043(17)
C61 0.048(9) 0.056(10) 0.061(10) 0.006(8) 0.032(8) -0.003(8)
C62 0.120(17) 0.125(19) 0.090(15) -0.015(13) 0.069(13) 0.039(14)
C63 0.089(15) 0.105(17) 0.140(19) -0.017(14) 0.068(14) -0.003(13)
C64 0.060(10) 0.026(8) 0.051(9) -0.015(6) 0.009(7) -0.007(7)
C65 0.054(9) 0.045(9) 0.041(8) -0.013(7) -0.011(7) 0.008(7)
C66 0.039(8) 0.043(9) 0.042(8) 0.005(7) -0.002(6) 0.010(7)
C67 0.032(8) 0.057(10) 0.055(9) 0.006(7) 0.000(7) -0.012(7)
C68 0.073(11) 0.042(9) 0.056(10) -0.006(7) 0.015(8) -0.002(8)
C69 0.106(17) 0.077(14) 0.095(14) -0.031(11) 0.032(12) 0.006(12)
C70 0.132(18) 0.081(14) 0.070(12) -0.045(11) 0.012(12) -0.022(13)
C71 0.031(8) 0.018(7) 0.086(11) -0.016(7) 0.014(7) -0.011(6)
C72 0.057(11) 0.085(14) 0.122(16) -0.058(12) 0.036(11) -0.041(10)
C73 0.049(10) 0.070(12) 0.095(13) 0.003(10) 0.037(9) -0.013(9)
C74 0.045(9) 0.058(10) 0.043(8) 0.013(7) 0.017(7) 0.008(7)
C75 0.038(8) 0.044(9) 0.043(8) 0.007(6) 0.016(6) -0.005(7)
C76 0.044(8) 0.022(7) 0.062(9) -0.003(6) 0.023(7) 0.002(6)
C77 0.033(7) 0.026(7) 0.050(8) 0.013(6) 0.008(6) 0.009(6)
C78 0.050(9) 0.063(10) 0.046(9) 0.007(7) 0.024(7) 0.008(8)
C79 0.105(15) 0.082(14) 0.067(12) 0.009(10) 0.043(11) 0.020(11)
C80 0.091(15) 0.117(18) 0.080(14) -0.016(12) 0.012(11) -0.023(13)

loop_
_atom_type_symbol
_atom_type_description
_atom_type_scat_dispersion_real
_atom_type_scat_dispersion_imag
_atom_type_scat_source
C C 0.0033 0.0016 'International Tables Vol C Tables 4.2.6.8 and 6.1.1.4'
H H 0.0000 0.0000 'International Tables Vol C Tables 4.2.6.8 and 6.1.1.4'
O O 0.0106 0.0060 'International Tables Vol C Tables 4.2.6.8 and 6.1.1.4'
N N 0.0061 0.0033 'International Tables Vol C Tables 4.2.6.8 and 6.1.1.4'
W W -0.8490 6.8722 'International Tables Vol C Tables 4.2.6.8 and 6.1.1.4'

loop_
_geom_angle_atom_site_label_1
_geom_angle_atom_site_label_2
_geom_angle_atom_site_label_3
_geom_angle
O2 W1 O5 106.5(4)
O2 W1 O3 96.9(3)
O5 W1 O3 93.0(3)
O2 W1 O4 95.4(3)
O5 W1 O4 157.0(3)
O3 W1 O4 91.4(3)
O2 W1 O1 96.3(3)
O5 W1 O1 86.0(3)
O3 W1 O1 166.6(3)
O4 W1 O1 84.5(3)
O2 W1 N1 169.7(3)
O5 W1 N1 83.8(3)
O3 W1 N1 82.0(3)
O4 W1 N1 74.4(3)
O1 W1 N1 84.6(3)
O14 W2 O1 105.0(4)
O14 W2 O15 98.6(4)
O1 W2 O15 91.6(3)
O14 W2 O16 95.4(4)
O1 W2 O16 159.1(4)
O15 W2 O16 89.4(4)
O14 W2 O13 98.2(4)
O1 W2 O13 87.4(3)
O15 W2 O13 162.8(3)
O16 W2 O13 85.6(4)
O14 W2 N3 170.1(4)
O1 W2 N3 84.9(3)
O15 W2 N3 81.7(4)
O16 W2 N3 74.7(4)
O13 W2 N3 81.2(3)
O10 W3 O13 106.5(4)
O10 W3 O11 94.5(4)
O13 W3 O11 92.0(4)
O10 W3 O12 96.0(4)
O13 W3 O12 156.7(3)
O11 W3 O12 92.5(4)
O10 W3 O9 96.4(4)
O13 W3 O9 87.4(3)
O11 W3 O9 168.9(3)
O12 W3 O9 83.7(3)
O10 W3 N5 168.9(4)
O13 W3 N5 83.8(3)
O11 W3 N5 80.6(4)
O12 W3 N5 74.4(4)
O9 W3 N5 88.3(3)
O6 W4 O9 105.5(4)
O6 W4 O8 95.6(4)
O9 W4 O8 92.8(4)
O6 W4 O7 95.9(4)
O9 W4 O7 157.4(3)
O8 W4 O7 92.3(3)
O6 W4 O5 98.6(3)
O9 W4 O5 87.0(3)
O8 W4 O5 165.4(3)
O7 W4 O5 82.5(3)
O6 W4 N7 169.6(4)
O9 W4 N7 84.5(3)
O8 W4 N7 81.0(3)
O7 W4 N7 74.6(3)
O5 W4 N7 84.4(3)
O18 W5 O21 105.2(4)
O18 W5 O19 96.7(3)
O21 W5 O19 94.3(3)
O18 W5 O20 95.6(3)
O21 W5 O20 157.9(3)
O19 W5 O20 90.4(3)
O18 W5 O17 97.7(3)
O21 W5 O17 87.7(3)
O19 W5 O17 164.3(3)
O20 W5 O17 82.3(3)
O18 W5 N9 169.6(3)
O21 W5 N9 85.1(3)
O19 W5 N9 81.3(3)
O20 W5 N9 74.3(3)
O17 W5 N9 83.4(3)
O30 W6 O17 105.8(4)
O30 W6 O31 97.6(4)
O17 W6 O31 91.1(3)
O30 W6 O32 95.4(4)
O17 W6 O32 158.5(4)
O31 W6 O32 89.8(4)
O30 W6 O29 98.1(3)
O17 W6 O29 88.9(3)
O31 W6 O29 163.7(3)
O32 W6 O29 84.3(3)
O30 W6 N11 170.2(4)
O17 W6 N11 84.0(3)
O31 W6 N11 81.4(4)
O32 W6 N11 74.9(4)
O29 W6 N11 82.4(3)
O26 W7 O29 106.6(4)
O26 W7 O27 95.0(4)
O29 W7 O27 92.3(3)
O26 W7 O28 96.1(4)
O29 W7 O28 156.6(3)
O27 W7 O28 91.3(3)
O26 W7 O25 97.7(3)
O29 W7 O25 87.1(3)
O27 W7 O25 166.9(3)
O28 W7 O25 84.3(3)
O26 W7 N13 170.1(4)
O29 W7 N13 83.1(3)
O27 W7 N13 82.4(4)
O28 W7 N13 74.4(3)
O25 W7 N13 84.6(3)
O22 W8 O25 104.5(3)
O22 W8 O23 96.5(3)
O25 W8 O23 92.7(3)
O22 W8 O24 95.8(3)
O25 W8 O24 158.5(3)
O23 W8 O24 91.8(3)
O22 W8 O21 98.2(3)
O25 W8 O21 87.4(3)
O23 W8 O21 164.8(3)
O24 W8 O21 82.9(3)
O22 W8 N15 170.5(3)
O25 W8 N15 84.8(3)
O23 W8 N15 81.4(3)
O24 W8 N15 75.1(3)
O21 W8 N15 83.5(3)
W2 O1 W1 172.3(5)
C1 O3 W1 124.6(8)
C4 O4 W1 125.4(7)
W1 O5 W4 166.1(4)
C34 O7 W4 123.3(7)
C31 O8 W4 129.4(8)
W4 O9 W3 171.6(5)
C21 O11 W3 128.2(8)
C24 O12 W3 125.1(8)
W3 O13 W2 165.0(5)
C11 O15 W2 128.9(8)
C14 O16 W2 124.6(8)
W6 O17 W5 167.5(4)
C41 O19 W5 124.7(8)
C44 O20 W5 125.1(6)
W5 O21 W8 168.2(4)
C71 O23 W8 130.1(7)
C74 O24 W8 122.5(7)
W8 O25 W7 169.2(4)
C61 O27 W7 125.5(8)
C64 O28 W7 122.8(8)
W7 O29 W6 167.4(4)
C51 O31 W6 130.4(8)
C54 O32 W6 122.5(8)
C6 N1 C7 108.4(9)
C6 N1 C5 108.9(9)
C7 N1 C5 109.5(9)
C6 N1 W1 111.9(7)
C7 N1 W1 113.9(7)
C5 N1 W1 104.0(6)
C9 N2 C8 111.9(12)
C9 N2 C10 108.1(12)
C8 N2 C10 108.1(10)
C16 N3 C17 108.0(11)
C16 N3 C15 111.9(11)
C17 N3 C15 107.8(11)
C16 N3 W2 115.1(7)
C17 N3 W2 111.9(8)
C15 N3 W2 101.9(8)
C18 N4 C20 109.9(14)
C18 N4 C19 107.1(15)
C20 N4 C19 108.0(15)
C25 N5 C26 111.4(11)
C25 N5 C27 111.1(12)
C26 N5 C27 105.3(11)
C25 N5 W3 103.3(8)
C26 N5 W3 113.8(8)
C27 N5 W3 112.1(8)
C28 N6 C30 113.4(16)
C28 N6 C29 110.7(17)
C30 N6 C29 110.0(18)
C35 N7 C37 110.4(10)
C35 N7 C36 110.7(10)
C37 N7 C36 107.3(10)
C35 N7 W4 103.8(7)
C37 N7 W4 112.5(7)
C36 N7 W4 112.2(7)
C39 N8 C38 112.0(16)
C39 N8 C40 109.5(17)
C38 N8 C40 113.1(16)
C45 N9 C46 111.3(9)
C45 N9 C47 109.9(10)
C46 N9 C47 107.7(9)
C45 N9 W5 102.9(6)
C46 N9 W5 111.7(7)
C47 N9 W5 113.3(7)
C49 N10 C48 110.8(11)
C49 N10 C50 109.4(11)
C48 N10 C50 109.8(10)
C57 N11 C56 108.0(11)
C57 N11 C55 111.9(11)
C56 N11 C55 110.9(11)
C57 N11 W6 111.0(8)
C56 N11 W6 113.2(8)
C55 N11 W6 101.7(8)
C58 N12 C59 111(2)
C58 N12 C60 113.3(17)
C59 N12 C60 106.2(19)
C65 N13 C67 110.4(11)
C65 N13 C66 109.7(10)
C67 N13 C66 107.6(10)
C65 N13 W7 103.9(7)
C67 N13 W7 113.2(7)
C66 N13 W7 112.1(8)
C70 N14 C68 116.5(14)
C70 N14 C69 110.2(14)
C68 N14 C69 108.4(13)
C77 N15 C75 110.4(9)
C77 N15 C76 107.5(9)
C75 N15 C76 109.2(10)
C77 N15 W8 114.3(7)
C75 N15 W8 103.2(7)
C76 N15 W8 112.1(7)
C79 N16 C78 110.6(13)
C79 N16 C80 110.5(14)
C78 N16 C80 110.8(14)
C3 C1 O3 111.5(13)
C3 C1 C2 114.8(14)
O3 C1 C2 110.8(12)
C3 C1 H1 106.4
O3 C1 H1 106.4
C2 C1 H1 106.4
C1 C2 H2A 109.5
C1 C2 H2B 109.5
H2A C2 H2B 109.5
C1 C2 H2C 109.5
H2A C2 H2C 109.5
H2B C2 H2C 109.5
C1 C3 H3A 109.5
C1 C3 H3B 109.5
H3A C3 H3B 109.5
C1 C3 H3C 109.5
H3A C3 H3C 109.5
H3B C3 H3C 109.5
O4 C4 C8 107.2(10)
O4 C4 C5 107.4(10)
C8 C4 C5 113.7(11)
O4 C4 H4 109.5
C8 C4 H4 109.5
C5 C4 H4 109.5
N1 C5 C4 107.9(10)
N1 C5 H5A 110.1
C4 C5 H5A 110.1
N1 C5 H5B 110.1
C4 C5 H5B 110.1
H5A C5 H5B 108.4
N1 C6 H6A 109.5
N1 C6 H6B 109.5
H6A C6 H6B 109.5
N1 C6 H6C 109.5
H6A C6 H6C 109.5
H6B C6 H6C 109.5
N1 C7 H7A 109.5
N1 C7 H7B 109.5
H7A C7 H7B 109.5
N1 C7 H7C 109.5
H7A C7 H7C 109.5
H7B C7 H7C 109.5
N2 C8 C4 111.5(10)
N2 C8 H8A 109.3
C4 C8 H8A 109.3
N2 C8 H8B 109.3
C4 C8 H8B 109.3
H8A C8 H8B 108.0
N2 C9 H9A 109.5
N2 C9 H9B 109.5
H9A C9 H9B 109.5
N2 C9 H9C 109.5
H9A C9 H9C 109.5
H9B C9 H9C 109.5
N2 C10 H10A 109.5
N2 C10 H10B 109.5
H10A C10 H10B 109.5
N2 C10 H10C 109.5
H10A C10 H10C 109.5
H10B C10 H10C 109.5
O15 C11 C12 110.1(13)
O15 C11 C13 106.7(12)
C12 C11 C13 112.0(14)
O15 C11 H11 109.3
C12 C11 H11 109.3
C13 C11 H11 109.3
C11 C12 H12A 109.5
C11 C12 H12B 109.5
H12A C12 H12B 109.5
C11 C12 H12C 109.5
H12A C12 H12C 109.5
H12B C12 H12C 109.5
C11 C13 H13A 109.5
C11 C13 H13B 109.5
H13A C13 H13B 109.5
C11 C13 H13C 109.5
H13A C13 H13C 109.5
H13B C13 H13C 109.5
O16 C14 C15 107.1(11)
O16 C14 C18 109.1(11)
C15 C14 C18 107.5(12)
O16 C14 H14 111.0
C15 C14 H14 111.0
C18 C14 H14 111.0
N3 C15 C14 107.9(11)
N3 C15 H15A 110.1
C14 C15 H15A 110.1
N3 C15 H15B 110.1
C14 C15 H15B 110.1
H15A C15 H15B 108.4
N3 C16 H16A 109.5
N3 C16 H16B 109.5
H16A C16 H16B 109.5
N3 C16 H16C 109.5
H16A C16 H16C 109.5
H16B C16 H16C 109.5
N3 C17 H17A 109.5
N3 C17 H17B 109.5
H17A C17 H17B 109.5
N3 C17 H17C 109.5
H17A C17 H17C 109.5
H17B C17 H17C 109.5
N4 C18 C14 112.9(14)
N4 C18 H18A 109.0
C14 C18 H18A 109.0
N4 C18 H18B 109.0
C14 C18 H18B 109.0
H18A C18 H18B 107.8
N4 C19 H19A 109.5
N4 C19 H19B 109.5
H19A C19 H19B 109.5
N4 C19 H19C 109.5
H19A C19 H19C 109.5
H19B C19 H19C 109.5
N4 C20 H20A 109.5
N4 C20 H20B 109.5
H20A C20 H20B 109.5
N4 C20 H20C 109.5
H20A C20 H20C 109.5
H20B C20 H20C 109.5
C22 C21 O11 110.5(14)
C22 C21 C23 113.5(14)
O11 C21 C23 110.4(14)
C22 C21 H21 107.4
O11 C21 H21 107.4
C23 C21 H21 107.4
C21 C22 H22A 109.5
C21 C22 H22B 109.5
H22A C22 H22B 109.5
C21 C22 H22C 109.5
H22A C22 H22C 109.5
H22B C22 H22C 109.5
C21 C23 H23A 109.5
C21 C23 H23B 109.5
H23A C23 H23B 109.5
C21 C23 H23C 109.5
H23A C23 H23C 109.5
H23B C23 H23C 109.5
O12 C24 C25 108.6(12)
O12 C24 C28 105.0(12)
C25 C24 C28 112.5(12)
O12 C24 H24 110.2
C25 C24 H24 110.2
C28 C24 H24 110.2
N5 C25 C24 110.2(12)
N5 C25 H25A 109.6
C24 C25 H25A 109.6
N5 C25 H25B 109.6
C24 C25 H25B 109.6
H25A C25 H25B 108.1
N5 C26 H26A 109.5
N5 C26 H26B 109.5
H26A C26 H26B 109.5
N5 C26 H26C 109.5
H26A C26 H26C 109.5
H26B C26 H26C 109.5
N5 C27 H27A 109.5
N5 C27 H27B 109.5
H27A C27 H27B 109.5
N5 C27 H27C 109.5
H27A C27 H27C 109.5
H27B C27 H27C 109.5
N6 C28 C24 115.4(14)
N6 C28 H28A 108.4
C24 C28 H28A 108.4
N6 C28 H28B 108.4
C24 C28 H28B 108.4
H28A C28 H28B 107.5
N6 C29 H29A 109.5
N6 C29 H29B 109.5
H29A C29 H29B 109.5
N6 C29 H29C 109.5
H29A C29 H29C 109.5
H29B C29 H29C 109.5
N6 C30 H30A 109.5
N6 C30 H30B 109.5
H30A C30 H30B 109.5
N6 C30 H30C 109.5
H30A C30 H30C 109.5
H30B C30 H30C 109.5
O8 C31 C33 110.5(11)
O8 C31 C32 107.7(11)
C33 C31 C32 110.5(14)
O8 C31 H31 109.4
C33 C31 H31 109.4
C32 C31 H31 109.4
C31 C32 H32A 109.5
C31 C32 H32B 109.5
H32A C32 H32B 109.5
C31 C32 H32C 109.5
H32A C32 H32C 109.5
H32B C32 H32C 109.5
C31 C33 H33A 109.5
C31 C33 H33B 109.5
H33A C33 H33B 109.5
C31 C33 H33C 109.5
H33A C33 H33C 109.5
H33B C33 H33C 109.5
O7 C34 C38 110.7(11)
O7 C34 C35 106.3(9)
C38 C34 C35 113.8(11)
O7 C34 H34 108.7
C38 C34 H34 108.7
C35 C34 H34 108.7
N7 C35 C34 109.9(10)
N7 C35 H35A 109.7
C34 C35 H35A 109.7
N7 C35 H35B 109.7
C34 C35 H35B 109.7
H35A C35 H35B 108.2
N7 C36 H36A 109.5
N7 C36 H36B 109.5
H36A C36 H36B 109.5
N7 C36 H36C 109.5
H36A C36 H36C 109.5
H36B C36 H36C 109.5
N7 C37 H37A 109.5
N7 C37 H37B 109.5
H37A C37 H37B 109.5
N7 C37 H37C 109.5
H37A C37 H37C 109.5
H37B C37 H37C 109.5
C34 C38 N8 109.6(12)
C34 C38 H38A 109.7
N8 C38 H38A 109.7
C34 C38 H38B 109.7
N8 C38 H38B 109.7
H38A C38 H38B 108.2
N8 C39 H39A 109.5
N8 C39 H39B 109.5
H39A C39 H39B 109.5
N8 C39 H39C 109.5
H39A C39 H39C 109.5
H39B C39 H39C 109.5
N8 C40 H40A 109.5
N8 C40 H40B 109.5
H40A C40 H40B 109.5
N8 C40 H40C 109.5
H40A C40 H40C 109.5
H40B C40 H40C 109.5
O19 C41 C43 110.0(12)
O19 C41 C42 109.5(11)
C43 C41 C42 115.6(13)
O19 C41 H41 107.1
C43 C41 H41 107.1
C42 C41 H41 107.1
C41 C42 H42A 109.5
C41 C42 H42B 109.5
H42A C42 H42B 109.5
C41 C42 H42C 109.5
H42A C42 H42C 109.5
H42B C42 H42C 109.5
C41 C43 H43A 109.5
C41 C43 H43B 109.5
H43A C43 H43B 109.5
C41 C43 H43C 109.5
H43A C43 H43C 109.5
H43B C43 H43C 109.5
O20 C44 C45 107.5(9)
O20 C44 C48 108.8(9)
C45 C44 C48 113.7(10)
O20 C44 H44 108.9
C45 C44 H44 108.9
C48 C44 H44 108.9
N9 C45 C44 109.8(10)
N9 C45 H45A 109.7
C44 C45 H45A 109.7
N9 C45 H45B 109.7
C44 C45 H45B 109.7
H45A C45 H45B 108.2
N9 C46 H46A 109.5
N9 C46 H46B 109.5
H46A C46 H46B 109.5
N9 C46 H46C 109.5
H46A C46 H46C 109.5
H46B C46 H46C 109.5
N9 C47 H47A 109.5
N9 C47 H47B 109.5
H47A C47 H47B 109.5
N9 C47 H47C 109.5
H47A C47 H47C 109.5
H47B C47 H47C 109.5
N10 C48 C44 114.3(10)
N10 C48 H48A 108.7
C44 C48 H48A 108.7
N10 C48 H48B 108.7
C44 C48 H48B 108.7
H48A C48 H48B 107.6
N10 C49 H49A 109.5
N10 C49 H49B 109.5
H49A C49 H49B 109.5
N10 C49 H49C 109.5
H49A C49 H49C 109.5
H49B C49 H49C 109.5
N10 C50 H50A 109.5
N10 C50 H50B 109.5
H50A C50 H50B 109.5
N10 C50 H50C 109.5
H50A C50 H50C 109.5
H50B C50 H50C 109.5
O31 C51 C53 109.4(12)
O31 C51 C52 109.8(12)
C53 C51 C52 111.7(14)
O31 C51 H51 108.6
C53 C51 H51 108.6
C52 C51 H51 108.6
C51 C52 H52A 109.5
C51 C52 H52B 109.5
H52A C52 H52B 109.5
C51 C52 H52C 109.5
H52A C52 H52C 109.5
H52B C52 H52C 109.5
C51 C53 H53A 109.5
C51 C53 H53B 109.5
H53A C53 H53B 109.5
C51 C53 H53C 109.5
H53A C53 H53C 109.5
H53B C53 H53C 109.5
O32 C54 C55 109.8(11)
O32 C54 C58 106.6(12)
C55 C54 C58 115.7(14)
O32 C54 H54 108.1
C55 C54 H54 108.1
C58 C54 H54 108.1
C54 C55 N11 109.4(12)
C54 C55 H55A 109.8
N11 C55 H55A 109.8
C54 C55 H55B 109.8
N11 C55 H55B 109.8
H55A C55 H55B 108.2
N11 C56 H56A 109.5
N11 C56 H56B 109.5
H56A C56 H56B 109.5
N11 C56 H56C 109.5
H56A C56 H56C 109.5
H56B C56 H56C 109.5
N11 C57 H57A 109.5
N11 C57 H57B 109.5
H57A C57 H57B 109.5
N11 C57 H57C 109.5
H57A C57 H57C 109.5
H57B C57 H57C 109.5
N12 C58 C54 117.8(16)
N12 C58 H58A 107.8
C54 C58 H58A 107.8
N12 C58 H58B 107.8
C54 C58 H58B 107.8
H58A C58 H58B 107.2
N12 C59 H59A 109.5
N12 C59 H59B 109.5
H59A C59 H59B 109.5
N12 C59 H59C 109.5
H59A C59 H59C 109.5
H59B C59 H59C 109.5
N12 C60 H60A 109.5
N12 C60 H60B 109.5
H60A C60 H60B 109.5
N12 C60 H60C 109.5
H60A C60 H60C 109.5
H60B C60 H60C 109.5
O27 C61 C62 107.8(13)
O27 C61 C63 107.4(13)
C62 C61 C63 110.3(15)
O27 C61 H61 110.4
C62 C61 H61 110.4
C63 C61 H61 110.4
C61 C62 H62A 109.5
C61 C62 H62B 109.5
H62A C62 H62B 109.5
C61 C62 H62C 109.5
H62A C62 H62C 109.5
H62B C62 H62C 109.5
C61 C63 H63A 109.5
C61 C63 H63B 109.5
H63A C63 H63B 109.5
C61 C63 H63C 109.5
H63A C63 H63C 109.5
H63B C63 H63C 109.5
O28 C64 C68 113.3(12)
O28 C64 C65 108.2(11)
C68 C64 C65 113.7(11)
O28 C64 H64 107.1
C68 C64 H64 107.1
C65 C64 H64 107.1
N13 C65 C64 108.1(10)
N13 C65 H65A 110.1
C64 C65 H65A 110.1
N13 C65 H65B 110.1
C64 C65 H65B 110.1
H65A C65 H65B 108.4
N13 C66 H66A 109.5
N13 C66 H66B 109.5
H66A C66 H66B 109.5
N13 C66 H66C 109.5
H66A C66 H66C 109.5
H66B C66 H66C 109.5
N13 C67 H67A 109.5
N13 C67 H67B 109.5
H67A C67 H67B 109.5
N13 C67 H67C 109.5
H67A C67 H67C 109.5
H67B C67 H67C 109.5
N14 C68 C64 117.4(13)
N14 C68 H68A 108.0
C64 C68 H68A 108.0
N14 C68 H68B 108.0
C64 C68 H68B 108.0
H68A C68 H68B 107.2
N14 C69 H69A 109.5
N14 C69 H69B 109.5
H69A C69 H69B 109.5
N14 C69 H69C 109.5
H69A C69 H69C 109.5
H69B C69 H69C 109.5
N14 C70 H70A 109.5
N14 C70 H70B 109.5
H70A C70 H70B 109.5
N14 C70 H70C 109.5
H70A C70 H70C 109.5
H70B C70 H70C 109.5
O23 C71 C73 112.6(11)
O23 C71 C72 105.2(11)
C73 C71 C72 113.7(13)
O23 C71 H71 108.4
C73 C71 H71 108.4
C72 C71 H71 108.4
C71 C72 H72A 109.5
C71 C72 H72B 109.5
H72A C72 H72B 109.5
C71 C72 H72C 109.5
H72A C72 H72C 109.5
H72B C72 H72C 109.5
C71 C73 H73A 109.5
C71 C73 H73B 109.5
H73A C73 H73B 109.5
C71 C73 H73C 109.5
H73A C73 H73C 109.5
H73B C73 H73C 109.5
O24 C74 C75 108.0(11)
O24 C74 C78 109.8(11)
C75 C74 C78 114.5(12)
O24 C74 H74 108.1
C75 C74 H74 108.1
C78 C74 H74 108.1
N15 C75 C74 109.3(10)
N15 C75 H75A 109.8
C74 C75 H75A 109.8
N15 C75 H75B 109.8
C74 C75 H75B 109.8
H75A C75 H75B 108.3
N15 C76 H76A 109.5
N15 C76 H76B 109.5
H76A C76 H76B 109.5
N15 C76 H76C 109.5
H76A C76 H76C 109.5
H76B C76 H76C 109.5
N15 C77 H77A 109.5
N15 C77 H77B 109.5
H77A C77 H77B 109.5
N15 C77 H77C 109.5
H77A C77 H77C 109.5
H77B C77 H77C 109.5
N16 C78 C74 110.1(11)
N16 C78 H78A 109.6
C74 C78 H78A 109.6
N16 C78 H78B 109.6
C74 C78 H78B 109.6
H78A C78 H78B 108.1
N16 C79 H79A 109.5
N16 C79 H79B 109.5
H79A C79 H79B 109.5
N16 C79 H79C 109.5
H79A C79 H79C 109.5
H79B C79 H79C 109.5
N16 C80 H80A 109.5
N16 C80 H80B 109.5
H80A C80 H80B 109.5
N16 C80 H80C 109.5
H80A C80 H80C 109.5
H80B C80 H80C 109.5

loop_
_geom_bond_atom_site_label_1
_geom_bond_atom_site_label_2
_geom_bond_distance
W1 O2 1.721(7)
W1 O5 1.815(7)
W1 O3 1.914(8)
W1 O4 1.937(7)
W1 O1 2.015(8)
W1 N1 2.460(9)
W2 O14 1.711(8)
W2 O1 1.809(8)
W2 O15 1.921(8)
W2 O16 1.937(9)
W2 O13 1.990(9)
W2 N3 2.485(10)
W3 O10 1.698(8)
W3 O13 1.835(9)
W3 O11 1.905(8)
W3 O12 1.929(8)
W3 O9 2.010(8)
W3 N5 2.428(10)
W4 O6 1.707(7)
W4 O9 1.828(8)
W4 O8 1.907(7)
W4 O7 1.946(8)
W4 O5 2.029(7)
W4 N7 2.466(9)
W5 O18 1.717(8)
W5 O21 1.840(8)
W5 O19 1.901(8)
W5 O20 1.921(8)
W5 O17 2.017(7)
W5 N9 2.470(9)
W6 O30 1.698(7)
W6 O17 1.817(7)
W6 O31 1.901(9)
W6 O32 1.941(8)
W6 O29 2.010(8)
W6 N11 2.488(11)
W7 O26 1.707(8)
W7 O29 1.827(8)
W7 O27 1.919(8)
W7 O28 1.929(9)
W7 O25 2.000(7)
W7 N13 2.461(10)
W8 O22 1.719(7)
W8 O25 1.837(7)
W8 O23 1.897(7)
W8 O24 1.930(8)
W8 O21 2.002(7)
W8 N15 2.454(9)
O3 C1 1.448(14)
O4 C4 1.416(13)
O7 C34 1.419(14)
O8 C31 1.427(15)
O11 C21 1.459(17)
O12 C24 1.411(15)
O15 C11 1.415(16)
O16 C14 1.417(16)
O19 C41 1.464(14)
O20 C44 1.426(13)
O23 C71 1.448(14)
O24 C74 1.431(15)
O27 C61 1.446(16)
O28 C64 1.418(15)
O31 C51 1.428(15)
O32 C54 1.397(17)
N1 C6 1.476(15)
N1 C7 1.482(15)
N1 C5 1.492(14)
N2 C9 1.437(18)
N2 C8 1.466(17)
N2 C10 1.493(18)
N3 C16 1.447(16)
N3 C17 1.488(16)
N3 C15 1.491(17)
N4 C18 1.42(2)
N4 C20 1.45(2)
N4 C19 1.52(2)
N5 C25 1.464(17)
N5 C26 1.470(17)
N5 C27 1.492(18)
N6 C28 1.37(2)
N6 C30 1.38(2)
N6 C29 1.53(3)
N7 C35 1.450(15)
N7 C37 1.480(15)
N7 C36 1.483(15)
N8 C39 1.43(2)
N8 C38 1.476(19)
N8 C40 1.49(3)
N9 C45 1.467(15)
N9 C46 1.479(15)
N9 C47 1.501(15)
N10 C49 1.443(17)
N10 C48 1.448(15)
N10 C50 1.477(16)
N11 C57 1.453(17)
N11 C56 1.466(19)
N11 C55 1.489(17)
N12 C58 1.35(2)
N12 C59 1.47(3)
N12 C60 1.49(2)
N13 C65 1.473(16)
N13 C67 1.479(17)
N13 C66 1.480(16)
N14 C70 1.416(19)
N14 C68 1.434(18)
N14 C69 1.49(2)
N15 C77 1.473(15)
N15 C75 1.476(15)
N15 C76 1.494(15)
N16 C79 1.45(2)
N16 C78 1.491(18)
N16 C80 1.50(2)
C1 C3 1.42(2)
C1 C2 1.46(2)
C1 H1 1.0000
C2 H2A 0.9800
C2 H2B 0.9800
C2 H2C 0.9800
C3 H3A 0.9800
C3 H3B 0.9800
C3 H3C 0.9800
C4 C8 1.521(17)
C4 C5 1.542(17)
C4 H4 1.0000
C5 H5A 0.9900
C5 H5B 0.9900
C6 H6A 0.9800
C6 H6B 0.9800
C6 H6C 0.9800
C7 H7A 0.9800
C7 H7B 0.9800
C7 H7C 0.9800
C8 H8A 0.9900
C8 H8B 0.9900
C9 H9A 0.9800
C9 H9B 0.9800
C9 H9C 0.9800
C10 H10A 0.9800
C10 H10B 0.9800
C10 H10C 0.9800
C11 C12 1.50(2)
C11 C13 1.52(2)
C11 H11 1.0000
C12 H12A 0.9800
C12 H12B 0.9800
C12 H12C 0.9800
C13 H13A 0.9800
C13 H13B 0.9800
C13 H13C 0.9800
C14 C15 1.536(19)
C14 C18 1.581(19)
C14 H14 1.0000
C15 H15A 0.9900
C15 H15B 0.9900
C16 H16A 0.9800
C16 H16B 0.9800
C16 H16C 0.9800
C17 H17A 0.9800
C17 H17B 0.9800
C17 H17C 0.9800
C18 H18A 0.9900
C18 H18B 0.9900
C19 H19A 0.9800
C19 H19B 0.9800
C19 H19C 0.9800
C20 H20A 0.9800
C20 H20B 0.9800
C20 H20C 0.9800
C21 C22 1.45(2)
C21 C23 1.51(2)
C21 H21 1.0000
C22 H22A 0.9800
C22 H22B 0.9800
C22 H22C 0.9800
C23 H23A 0.9800
C23 H23B 0.9800
C23 H23C 0.9800
C24 C25 1.477(19)
C24 C28 1.62(2)
C24 H24 1.0000
C25 H25A 0.9900
C25 H25B 0.9900
C26 H26A 0.9800
C26 H26B 0.9800
C26 H26C 0.9800
C27 H27A 0.9800
C27 H27B 0.9800
C27 H27C 0.9800
C28 H28A 0.9900
C28 H28B 0.9900
C29 H29A 0.9800
C29 H29B 0.9800
C29 H29C 0.9800
C30 H30A 0.9800
C30 H30B 0.9800
C30 H30C 0.9800
C31 C33 1.50(2)
C31 C32 1.54(2)
C31 H31 1.0000
C32 H32A 0.9800
C32 H32B 0.9800
C32 H32C 0.9800
C33 H33A 0.9800
C33 H33B 0.9800
C33 H33C 0.9800
C34 C38 1.463(18)
C34 C35 1.538(17)
C34 H34 1.0000
C35 H35A 0.9900
C35 H35B 0.9900
C36 H36A 0.9800
C36 H36B 0.9800
C36 H36C 0.9800
C37 H37A 0.9800
C37 H37B 0.9800
C37 H37C 0.9800
C38 H38A 0.9900
C38 H38B 0.9900
C39 H39A 0.9800
C39 H39B 0.9800
C39 H39C 0.9800
C40 H40A 0.9800
C40 H40B 0.9800
C40 H40C 0.9800
C41 C43 1.48(2)
C41 C42 1.478(19)
C41 H41 1.0000
C42 H42A 0.9800
C42 H42B 0.9800
C42 H42C 0.9800
C43 H43A 0.9800
C43 H43B 0.9800
C43 H43C 0.9800
C44 C45 1.499(17)
C44 C48 1.512(16)
C44 H44 1.0000
C45 H45A 0.9900
C45 H45B 0.9900
C46 H46A 0.9800
C46 H46B 0.9800
C46 H46C 0.9800
C47 H47A 0.9800
C47 H47B 0.9800
C47 H47C 0.9800
C48 H48A 0.9900
C48 H48B 0.9900
C49 H49A 0.9800
C49 H49B 0.9800
C49 H49C 0.9800
C50 H50A 0.9800
C50 H50B 0.9800
C50 H50C 0.9800
C51 C53 1.49(2)
C51 C52 1.50(2)
C51 H51 1.0000
C52 H52A 0.9800
C52 H52B 0.9800
C52 H52C 0.9800
C53 H53A 0.9800
C53 H53B 0.9800
C53 H53C 0.9800
C54 C55 1.48(2)
C54 C58 1.52(2)
C54 H54 1.0000
C55 H55A 0.9900
C55 H55B 0.9900
C56 H56A 0.9800
C56 H56B 0.9800
C56 H56C 0.9800
C57 H57A 0.9800
C57 H57B 0.9800
C57 H57C 0.9800
C58 H58A 0.9900
C58 H58B 0.9900
C59 H59A 0.9800
C59 H59B 0.9800
C59 H59C 0.9800
C60 H60A 0.9800
C60 H60B 0.9800
C60 H60C 0.9800
C61 C62 1.46(2)
C61 C63 1.48(2)
C61 H61 1.0000
C62 H62A 0.9800
C62 H62B 0.9800
C62 H62C 0.9800
C63 H63A 0.9800
C63 H63B 0.9800
C63 H63C 0.9800
C64 C68 1.491(18)
C64 C65 1.503(18)
C64 H64 1.0000
C65 H65A 0.9900
C65 H65B 0.9900
C66 H66A 0.9800
C66 H66B 0.9800
C66 H66C 0.9800
C67 H67A 0.9800
C67 H67B 0.9800
C67 H67C 0.9800
C68 H68A 0.9900
C68 H68B 0.9900
C69 H69A 0.9800
C69 H69B 0.9800
C69 H69C 0.9800
C70 H70A 0.9800
C70 H70B 0.9800
C70 H70C 0.9800
C71 C73 1.50(2)
C71 C72 1.514(19)
C71 H71 1.0000
C72 H72A 0.9800
C72 H72B 0.9800
C72 H72C 0.9800
C73 H73A 0.9800
C73 H73B 0.9800
C73 H73C 0.9800
C74 C75 1.491(18)
C74 C78 1.517(18)
C74 H74 1.0000
C75 H75A 0.9900
C75 H75B 0.9900
C76 H76A 0.9800
C76 H76B 0.9800
C76 H76C 0.9800
C77 H77A 0.9800
C77 H77B 0.9800
C77 H77C 0.9800
C78 H78A 0.9900
C78 H78B 0.9900
C79 H79A 0.9800
C79 H79B 0.9800
C79 H79C 0.9800
C80 H80A 0.9800
C80 H80B 0.9800
C80 H80C 0.9800
